data_1571789
loop_
_publ_author_name
'Jiang, Qing'
'Tang, Hui'
'Peng, Yuchen'
'Hu, Zhenni'
'Zeng, Wangdong'

_publ_section_title
;
 Helical polycyclic hydrocarbons with open-shell singlet ground states and
 ambipolar redox behaviors.
;
_journal_issue 27
_journal_name_full 'Chemical science'
_journal_page_first 10519
_journal_page_last 10528
_journal_paper_doi 10.1039/d4sc02116a
_journal_volume 15
_journal_year 2024
_chemical_formula_moiety 'C48 H24 Cl4'
_chemical_formula_sum 'C48 H24 Cl4'
_chemical_formula_weight 742.47
_space_group_crystal_system orthorhombic
_space_group_IT_number 60
_space_group_name_Hall '-P 2n 2ab'
_space_group_name_H-M_alt 'P b c n'
_atom_sites_solution_hydrogens geom
_atom_sites_solution_primary dual
_audit_creation_date 2019-06-04
_audit_creation_method
;
Olex2 1.2
(compiled 2018.05.29 svn.r3508 for OlexSys, GUI svn.r5506)
;
_audit_update_record
;
2024-03-20 deposited with the CCDC.	2024-05-29 downloaded from the CCDC.
;
_cell_angle_alpha 90
_cell_angle_beta 90
_cell_angle_gamma 90
_cell_formula_units_Z 8
_cell_length_a 30.8986(17)
_cell_length_b 10.7331(6)
_cell_length_c 22.0999(13)
_cell_measurement_reflns_used 9922
_cell_measurement_temperature 100(2)
_cell_measurement_theta_max 66.57
_cell_measurement_theta_min 2.86
_cell_volume 7329.2(7)
_computing_cell_refinement 'SAINT V8.38A (?, 2016)'
_computing_data_reduction 'SAINT V8.38A (?, 2016)'
_computing_molecular_graphics 'Olex2 (Dolomanov et al., 2009)'
_computing_publication_material 'Olex2 (Dolomanov et al., 2009)'
_computing_structure_refinement 'XL (Sheldrick, 2008)'
_computing_structure_solution 'XT (Sheldrick, 2015)'
_diffrn_ambient_temperature 100.03
_diffrn_measured_fraction_theta_full 0.949
_diffrn_measured_fraction_theta_max 0.949
_diffrn_measurement_device_type 'Bruker APEX-II CCD'
_diffrn_measurement_method '\f and \w scans'
_diffrn_radiation_type CuK\a
_diffrn_radiation_wavelength 1.54178
_diffrn_reflns_av_R_equivalents 0.1510
_diffrn_reflns_av_unetI/netI 0.0914
_diffrn_reflns_Laue_measured_fraction_full 0.949
_diffrn_reflns_Laue_measured_fraction_max 0.949
_diffrn_reflns_limit_h_max 24
_diffrn_reflns_limit_h_min -36
_diffrn_reflns_limit_k_max 12
_diffrn_reflns_limit_k_min -12
_diffrn_reflns_limit_l_max 26
_diffrn_reflns_limit_l_min -25
_diffrn_reflns_number 46283
_diffrn_reflns_point_group_measured_fraction_full 0.949
_diffrn_reflns_point_group_measured_fraction_max 0.949
_diffrn_reflns_theta_full 66.915
_diffrn_reflns_theta_max 66.915
_diffrn_reflns_theta_min 2.860
_diffrn_standards_number 0
_exptl_absorpt_coefficient_mu 3.197
_exptl_absorpt_correction_T_max 0.7528
_exptl_absorpt_correction_T_min 0.5898
_exptl_absorpt_correction_type multi-scan
_exptl_absorpt_process_details
;
SADABS-2016/2 (Bruker,2016/2) was used for absorption correction.
wR2(int) was 0.1956 before and 0.1096 after correction.
The Ratio of minimum to maximum transmission is 0.7835.
The \l/2 correction factor is Not present.
;
_exptl_crystal_colour 'dark black'
_exptl_crystal_colour_modifier dark
_exptl_crystal_colour_primary black
_exptl_crystal_density_diffrn 1.346
_exptl_crystal_description plank
_exptl_crystal_F_000 3040
_exptl_crystal_size_max 0.652
_exptl_crystal_size_mid 0.17
_exptl_crystal_size_min 0.07
_refine_diff_density_max 0.782
_refine_diff_density_min -0.718
_refine_diff_density_rms 0.146
_refine_ls_extinction_method none
_refine_ls_goodness_of_fit_ref 1.182
_refine_ls_hydrogen_treatment constr
_refine_ls_matrix_type full
_refine_ls_number_parameters 469
_refine_ls_number_reflns 6202
_refine_ls_number_restraints 0
_refine_ls_restrained_S_all 1.182
_refine_ls_R_factor_all 0.1275
_refine_ls_R_factor_gt 0.1051
_refine_ls_shift/su_max 0.001
_refine_ls_shift/su_mean 0.000
_refine_ls_structure_factor_coef Fsqd
_refine_ls_weighting_details 'w=1/[\s^2^(Fo^2^)+(0.2000P)^2^] where P=(Fo^2^+2Fc^2^)/3'
_refine_ls_weighting_scheme calc
_refine_ls_wR_factor_gt 0.2838
_refine_ls_wR_factor_ref 0.3090
_reflns_Friedel_coverage 0.000
_reflns_number_gt 4568
_reflns_number_total 6202
_reflns_threshold_expression 'I > 2\s(I)'
_cod_data_source_file d4sc02116a2.cif
_cod_data_source_block jq13o3
_cod_depositor_comments 'Adding full bibliography for 1571789--1571792.cif.'
_cod_database_code 1571789
_shelx_shelxl_version_number 2017/1
_shelx_space_group_comment
;
The symmetry employed for this shelxl refinement is uniquely defined
by the following loop, which should always be used as a source of
symmetry information in preference to the above space-group names.
They are only intended as comments.
;
_shelx_estimated_absorpt_t_max 0.807
_shelx_estimated_absorpt_t_min 0.230
_olex2_refinement_description
;
1. Fixed Uiso
 At 1.2 times of:
  All C(H) groups
2.a Aromatic/amide H refined with riding coordinates:
 C21(H21), C2(H2), C18(H18), C1(H1), C36(H36), C25(H25), C35(H35), C26(H26),
 C11(H11), C3(H3), C12(H12), C33(H33), C8(H8), C30(H30), C29(H29), C34(H34),
 C45(H45), C47(H47), C46(H46), C7(H7), C4(H4), C41(H41), C40(H40), C39(H39)
;
_olex2_submission_special_instructions 'No special instructions were received'

loop_
_space_group_symop_operation_xyz
'x, y, z'
'-x+1/2, -y+1/2, z+1/2'
'-x, y, -z+1/2'
'x+1/2, -y+1/2, -z'
'-x, -y, -z'
'x-1/2, y-1/2, -z-1/2'
'x, -y, z-1/2'
'-x-1/2, y-1/2, z'

loop_
_atom_site_label
_atom_site_type_symbol
_atom_site_fract_x
_atom_site_fract_y
_atom_site_fract_z
_atom_site_U_iso_or_equiv
_atom_site_adp_type
_atom_site_occupancy
_atom_site_site_symmetry_order
_atom_site_calc_flag
_atom_site_refinement_flags_posn
_atom_site_refinement_flags_adp
_atom_site_refinement_flags_occupancy
_atom_site_disorder_assembly
_atom_site_disorder_group
Cl4 Cl 0.34827(4) 0.24531(12) 0.42230(6) 0.0322(4) Uani 1 1 d . . . . .
Cl3 Cl 0.36254(4) 0.70516(13) 0.32194(6) 0.0350(4) Uani 1 1 d . . . . .
Cl2 Cl 0.50798(4) 0.55526(14) 0.59713(7) 0.0412(4) Uani 1 1 d . . . . .
Cl1 Cl 0.45042(4) 0.92386(16) 0.44971(8) 0.0557(5) Uani 1 1 d . . . . .
C16 C 0.40139(11) 0.6884(4) 0.5340(2) 0.0159(9) Uani 1 1 d . . . . .
C20 C 0.31495(11) 0.6319(4) 0.5095(2) 0.0162(9) Uani 1 1 d . . . . .
C14 C 0.38857(12) 0.7744(4) 0.6294(2) 0.0184(10) Uani 1 1 d . . . . .
C22 C 0.33123(12) 0.5267(4) 0.4190(2) 0.0181(10) Uani 1 1 d . . . . .
C24 C 0.27532(11) 0.5801(4) 0.48492(19) 0.0143(9) Uani 1 1 d . . . . .
C17 C 0.36831(12) 0.7096(4) 0.57927(19) 0.0134(9) Uani 1 1 d . . . . .
C21 C 0.32551(12) 0.6823(4) 0.5653(2) 0.0165(9) Uani 1 1 d . . . . .
H21 H 0.303387 0.698214 0.594162 0.020 Uiso 1 1 calc R . . . .
C19 C 0.34895(12) 0.5998(4) 0.46709(19) 0.0168(9) Uani 1 1 d . . . . .
C23 C 0.28697(12) 0.5092(4) 0.43184(19) 0.0179(10) Uani 1 1 d . . . . .
C28 C 0.23124(11) 0.5807(4) 0.50517(19) 0.0158(9) Uani 1 1 d . . . . .
C15 C 0.44078(12) 0.7415(4) 0.5556(2) 0.0198(10) Uani 1 1 d . . . . .
C43 C 0.35755(12) 0.4729(4) 0.3703(2) 0.0197(10) Uani 1 1 d . . . . .
C6 C 0.33161(13) 0.7946(4) 0.7126(2) 0.0199(10) Uani 1 1 d . . . . .
C2 C 0.27087(13) 0.6551(5) 0.7271(2) 0.0259(11) Uani 1 1 d . . . . .
H2 H 0.256817 0.578416 0.718498 0.031 Uiso 1 1 calc R . . . .
C10 C 0.37289(13) 0.8280(5) 0.6839(2) 0.0206(10) Uani 1 1 d . . . . .
C32 C 0.21377(11) 0.6612(4) 0.5508(2) 0.0180(10) Uani 1 1 d . . . . .
C13 C 0.43299(12) 0.7976(4) 0.6114(2) 0.0197(10) Uani 1 1 d . . . . .
C18 C 0.39175(11) 0.6329(4) 0.4785(2) 0.0174(9) Uani 1 1 d . . . . .
H18 H 0.413770 0.617972 0.449425 0.021 Uiso 1 1 calc R . . . .
C1 C 0.31059(13) 0.6814(5) 0.7016(2) 0.0205(10) Uani 1 1 d . . . . .
H1 H 0.323910 0.621424 0.676006 0.025 Uiso 1 1 calc R . . . .
C36 C 0.23200(12) 0.7790(5) 0.5665(2) 0.0206(10) Uani 1 1 d . . . . .
H36 H 0.256509 0.808143 0.544721 0.025 Uiso 1 1 calc R . . . .
C25 C 0.25714(13) 0.4287(5) 0.4031(2) 0.0224(10) Uani 1 1 d . . . . .
H25 H 0.264661 0.385005 0.367178 0.027 Uiso 1 1 calc R . . . .
C35 C 0.21534(13) 0.8511(5) 0.6117(2) 0.0246(11) Uani 1 1 d . . . . .
H35 H 0.228492 0.928747 0.621043 0.030 Uiso 1 1 calc R . . . .
C44 C 0.37519(12) 0.5475(5) 0.3242(2) 0.0214(10) Uani 1 1 d . . . . .
C27 C 0.20393(12) 0.4902(5) 0.4790(2) 0.0224(10) Uani 1 1 d . . . . .
C31 C 0.17347(12) 0.6297(5) 0.5794(2) 0.0228(11) Uani 1 1 d . . . . .
C26 C 0.21704(13) 0.4158(5) 0.4287(2) 0.0253(11) Uani 1 1 d . . . . .
H26 H 0.197502 0.356045 0.412641 0.030 Uiso 1 1 calc R . . . .
C48 C 0.36887(13) 0.3470(5) 0.3682(2) 0.0249(11) Uani 1 1 d . . . . .
C5 C 0.31447(14) 0.8740(5) 0.7573(2) 0.0278(11) Uani 1 1 d . . . . .
C37 C 0.48223(12) 0.7391(5) 0.5220(2) 0.0270(12) Uani 1 1 d . . . . .
C11 C 0.44280(14) 0.9395(5) 0.6936(2) 0.0277(11) Uani 1 1 d . . . . .
H11 H 0.460282 0.998066 0.714610 0.033 Uiso 1 1 calc R . . . .
C3 C 0.25152(14) 0.7409(5) 0.7655(2) 0.0298(12) Uani 1 1 d . . . . .
H3 H 0.223181 0.725705 0.780414 0.036 Uiso 1 1 calc R . . . .
C12 C 0.45984(13) 0.8755(5) 0.6463(2) 0.0246(11) Uani 1 1 d . . . . .
H12 H 0.489701 0.883265 0.636796 0.030 Uiso 1 1 calc R . . . .
C33 C 0.15855(13) 0.7027(5) 0.6280(2) 0.0282(12) Uani 1 1 d . . . . .
H33 H 0.133752 0.675975 0.649826 0.034 Uiso 1 1 calc R . . . .
C9 C 0.39896(14) 0.9204(5) 0.7124(2) 0.0244(11) Uani 1 1 d . . . . .
C8 C 0.38121(16) 0.9943(5) 0.7600(2) 0.0305(12) Uani 1 1 d . . . . .
H8 H 0.398484 1.056812 0.778511 0.037 Uiso 1 1 calc R . . . .
C30 C 0.14886(13) 0.5298(5) 0.5553(2) 0.0273(12) Uani 1 1 d . . . . .
H30 H 0.122749 0.505520 0.574710 0.033 Uiso 1 1 calc R . . . .
C29 C 0.16198(12) 0.4689(4) 0.5054(2) 0.0253(11) Uani 1 1 d . . . . .
H29 H 0.143049 0.410230 0.487101 0.030 Uiso 1 1 calc R . . . .
C34 C 0.17861(13) 0.8111(5) 0.6448(2) 0.0304(12) Uani 1 1 d . . . . .
H34 H 0.168116 0.858540 0.678050 0.036 Uiso 1 1 calc R . . . .
C45 C 0.40272(14) 0.5005(6) 0.2803(2) 0.0297(12) Uani 1 1 d . . . . .
H45 H 0.413631 0.553567 0.249502 0.036 Uiso 1 1 calc R . . . .
C47 C 0.39759(14) 0.2983(5) 0.3256(2) 0.0295(12) Uani 1 1 d . . . . .
H47 H 0.405653 0.212940 0.326749 0.035 Uiso 1 1 calc R . . . .
C42 C 0.51595(13) 0.6590(5) 0.5385(2) 0.0289(12) Uani 1 1 d . . . . .
C46 C 0.41416(15) 0.3772(6) 0.2815(2) 0.0346(13) Uani 1 1 d . . . . .
H46 H 0.433562 0.345482 0.251912 0.041 Uiso 1 1 calc R . . . .
C7 C 0.33992(16) 0.9763(5) 0.7791(2) 0.0332(12) Uani 1 1 d . . . . .
H7 H 0.327654 1.032635 0.807492 0.040 Uiso 1 1 calc R . . . .
C4 C 0.27281(15) 0.8467(5) 0.7819(2) 0.0310(12) Uani 1 1 d . . . . .
H4 H 0.259868 0.902695 0.809849 0.037 Uiso 1 1 calc R . . . .
C41 C 0.55497(14) 0.6576(5) 0.5076(3) 0.0346(13) Uani 1 1 d . . . . .
H41 H 0.577157 0.601281 0.519322 0.042 Uiso 1 1 calc R . . . .
C38 C 0.49032(13) 0.8184(5) 0.4735(3) 0.0351(14) Uani 1 1 d . . . . .
C40 C 0.56146(15) 0.7367(6) 0.4607(3) 0.0455(17) Uani 1 1 d . . . . .
H40 H 0.588521 0.736354 0.440261 0.055 Uiso 1 1 calc R . . . .
C39 C 0.52931(15) 0.8181(7) 0.4419(3) 0.056(2) Uani 1 1 d . . . . .
H39 H 0.533747 0.872124 0.408431 0.067 Uiso 1 1 calc R . . . .

loop_
_atom_site_aniso_label
_atom_site_aniso_U_11
_atom_site_aniso_U_22
_atom_site_aniso_U_33
_atom_site_aniso_U_23
_atom_site_aniso_U_13
_atom_site_aniso_U_12
Cl4 0.0357(6) 0.0259(8) 0.0349(8) 0.0046(6) 0.0044(5) -0.0047(5)
Cl3 0.0304(6) 0.0311(8) 0.0434(8) 0.0148(6) 0.0047(5) 0.0002(5)
Cl2 0.0254(6) 0.0532(10) 0.0450(8) 0.0142(7) -0.0021(5) 0.0116(5)
Cl1 0.0220(6) 0.0562(11) 0.0887(12) 0.0436(10) 0.0169(6) 0.0117(6)
C16 0.0054(16) 0.020(2) 0.022(2) 0.001(2) -0.0009(14) 0.0032(16)
C20 0.0097(17) 0.016(2) 0.022(2) -0.002(2) 0.0002(14) -0.0003(16)
C14 0.0121(17) 0.019(2) 0.024(2) -0.002(2) -0.0003(16) -0.0036(16)
C22 0.0122(18) 0.022(3) 0.020(2) 0.006(2) 0.0018(15) 0.0021(17)
C24 0.0080(17) 0.013(2) 0.021(2) -0.0022(19) -0.0032(14) 0.0033(15)
C17 0.0111(17) 0.010(2) 0.018(2) -0.0002(18) -0.0005(14) 0.0007(16)
C21 0.0100(17) 0.017(2) 0.022(2) 0.002(2) 0.0011(15) -0.0026(16)
C19 0.0135(17) 0.019(2) 0.018(2) -0.003(2) 0.0013(15) -0.0031(16)
C23 0.0148(19) 0.020(3) 0.018(2) 0.005(2) -0.0026(15) -0.0022(17)
C28 0.0116(17) 0.016(2) 0.020(2) 0.0073(19) -0.0018(14) -0.0029(16)
C15 0.0083(17) 0.023(3) 0.028(3) 0.007(2) -0.0007(16) 0.0004(16)
C43 0.0139(17) 0.026(3) 0.019(2) 0.002(2) -0.0053(15) -0.0024(17)
C6 0.0188(19) 0.023(3) 0.018(2) 0.004(2) -0.0025(15) 0.0033(18)
C2 0.022(2) 0.036(3) 0.020(2) 0.002(2) 0.0007(17) -0.003(2)
C10 0.0170(18) 0.026(3) 0.019(2) 0.002(2) -0.0052(15) 0.0035(18)
C32 0.0047(16) 0.024(3) 0.025(2) 0.010(2) -0.0009(14) -0.0002(16)
C13 0.0121(17) 0.017(2) 0.029(3) 0.005(2) -0.0030(16) -0.0027(16)
C18 0.0107(17) 0.015(2) 0.026(2) 0.002(2) 0.0038(15) 0.0023(16)
C1 0.0203(19) 0.025(3) 0.016(2) 0.001(2) 0.0002(16) 0.0057(18)
C36 0.0106(17) 0.030(3) 0.021(2) 0.008(2) 0.0028(15) 0.0054(17)
C25 0.023(2) 0.024(3) 0.019(2) 0.002(2) -0.0087(16) -0.0045(19)
C35 0.0159(19) 0.028(3) 0.030(3) 0.006(2) -0.0003(16) 0.0038(18)
C44 0.0169(19) 0.022(3) 0.026(2) 0.009(2) -0.0026(16) -0.0014(18)
C27 0.0105(18) 0.026(3) 0.031(3) 0.009(2) -0.0048(16) -0.0015(17)
C31 0.0102(17) 0.030(3) 0.029(3) 0.013(2) -0.0003(16) 0.0021(18)
C26 0.0188(19) 0.033(3) 0.024(2) 0.006(2) -0.0098(16) -0.010(2)
C48 0.0187(19) 0.031(3) 0.025(3) -0.003(2) -0.0017(16) -0.0053(19)
C5 0.027(2) 0.032(3) 0.024(3) 0.007(2) 0.0013(17) 0.007(2)
C37 0.0083(18) 0.040(3) 0.033(3) -0.004(2) -0.0005(17) -0.0052(18)
C11 0.024(2) 0.021(3) 0.037(3) 0.004(2) -0.0091(19) -0.0132(19)
C3 0.024(2) 0.038(3) 0.027(3) 0.011(2) 0.0053(18) 0.008(2)
C12 0.0171(19) 0.029(3) 0.027(2) 0.004(2) -0.0047(17) -0.0018(19)
C33 0.0123(18) 0.038(3) 0.034(3) 0.011(2) 0.0049(17) 0.008(2)
C9 0.028(2) 0.019(3) 0.026(3) 0.004(2) -0.0020(17) -0.0027(19)
C8 0.044(3) 0.024(3) 0.024(3) -0.002(2) -0.004(2) -0.008(2)
C30 0.0107(18) 0.026(3) 0.045(3) 0.014(3) 0.0005(18) 0.0013(18)
C29 0.0075(17) 0.019(3) 0.049(3) 0.015(2) -0.0050(18) -0.0046(17)
C34 0.0137(19) 0.044(3) 0.033(3) 0.010(3) 0.0074(17) 0.009(2)
C45 0.022(2) 0.047(4) 0.020(2) 0.008(2) 0.0009(17) -0.006(2)
C47 0.024(2) 0.028(3) 0.037(3) -0.005(2) 0.0039(19) -0.002(2)
C42 0.0133(18) 0.036(3) 0.038(3) -0.006(3) -0.0030(18) -0.0028(19)
C46 0.027(2) 0.048(4) 0.029(3) -0.007(3) 0.0055(19) -0.002(2)
C7 0.045(3) 0.029(3) 0.025(3) -0.005(2) 0.003(2) 0.010(2)
C4 0.035(2) 0.032(3) 0.026(3) 0.005(2) 0.0060(19) 0.015(2)
C41 0.0119(19) 0.034(3) 0.058(4) 0.003(3) 0.0024(19) -0.0013(19)
C38 0.0117(19) 0.037(3) 0.056(4) 0.014(3) 0.006(2) 0.0029(19)
C40 0.014(2) 0.047(4) 0.075(5) 0.003(3) 0.019(2) -0.003(2)
C39 0.017(2) 0.074(5) 0.077(5) 0.028(4) 0.022(3) 0.001(3)

loop_
_atom_type_symbol
_atom_type_description
_atom_type_scat_dispersion_real
_atom_type_scat_dispersion_imag
_atom_type_scat_source
C C 0.0181 0.0091 'International Tables Vol C Tables 4.2.6.8 and 6.1.1.4'
H H 0.0000 0.0000 'International Tables Vol C Tables 4.2.6.8 and 6.1.1.4'
Cl Cl 0.3639 0.7018 'International Tables Vol C Tables 4.2.6.8 and 6.1.1.4'

loop_
_geom_angle_atom_site_label_1
_geom_angle_atom_site_label_2
_geom_angle_atom_site_label_3
_geom_angle
_geom_angle_site_symmetry_1
_geom_angle_site_symmetry_3
_geom_angle_publ_flag
C15 C16 C17 107.9(4) . . ?
C18 C16 C17 121.6(3) . . ?
C18 C16 C15 130.3(4) . . ?
C21 C20 C24 132.9(4) . . ?
C21 C20 C19 119.8(3) . . ?
C19 C20 C24 106.2(3) . . ?
C17 C14 C13 106.4(4) . . ?
C10 C14 C17 134.0(4) . . ?
C10 C14 C13 119.0(4) . . ?
C19 C22 C43 123.3(3) . . ?
C23 C22 C19 107.2(4) . . ?
C23 C22 C43 129.2(4) . . ?
C23 C24 C20 107.2(3) . . ?
C28 C24 C20 133.2(4) . . ?
C28 C24 C23 119.5(4) . . ?
C16 C17 C14 107.3(3) . . ?
C21 C17 C16 119.1(4) . . ?
C21 C17 C14 133.0(4) . . ?
C20 C21 C17 120.2(4) . . ?
C20 C21 H21 119.9 . . ?
C17 C21 H21 119.9 . . ?
C22 C19 C20 109.4(3) . . ?
C18 C19 C20 120.7(4) . . ?
C18 C19 C22 129.7(4) . . ?
C22 C23 C24 109.5(4) . . ?
C22 C23 C25 128.6(4) . . ?
C25 C23 C24 121.7(4) . . ?
C24 C28 C32 125.4(4) . . ?
C27 C28 C24 115.9(4) . . ?
C27 C28 C32 118.6(4) . . ?
C16 C15 C37 124.2(4) . . ?
C13 C15 C16 108.8(4) . . ?
C13 C15 C37 127.0(4) . . ?
C44 C43 C22 121.5(4) . . ?
C48 C43 C22 122.9(4) . . ?
C48 C43 C44 115.5(4) . . ?
C1 C6 C10 122.7(4) . . ?
C1 C6 C5 118.2(4) . . ?
C5 C6 C10 118.8(4) . . ?
C1 C2 H2 120.1 . . ?
C1 C2 C3 119.9(5) . . ?
C3 C2 H2 120.1 . . ?
C14 C10 C6 124.3(4) . . ?
C14 C10 C9 117.7(4) . . ?
C9 C10 C6 118.0(4) . . ?
C28 C32 C31 119.6(4) . . ?
C36 C32 C28 123.8(3) . . ?
C36 C32 C31 116.4(4) . . ?
C15 C13 C14 109.3(4) . . ?
C15 C13 C12 129.8(4) . . ?
C12 C13 C14 120.7(4) . . ?
C16 C18 H18 120.9 . . ?
C19 C18 C16 118.1(4) . . ?
C19 C18 H18 120.9 . . ?
C6 C1 H1 119.4 . . ?
C2 C1 C6 121.3(4) . . ?
C2 C1 H1 119.4 . . ?
C32 C36 H36 118.9 . . ?
C35 C36 C32 122.1(4) . . ?
C35 C36 H36 118.9 . . ?
C23 C25 H25 121.1 . . ?
C26 C25 C23 117.7(4) . . ?
C26 C25 H25 121.1 . . ?
C36 C35 H35 119.7 . . ?
C36 C35 C34 120.6(5) . . ?
C34 C35 H35 119.7 . . ?
C43 C44 Cl3 119.2(4) . . ?
C45 C44 Cl3 118.2(4) . . ?
C45 C44 C43 122.6(5) . . ?
C28 C27 C26 122.3(4) . . ?
C28 C27 C29 118.7(4) . . ?
C26 C27 C29 118.9(4) . . ?
C33 C31 C32 119.2(4) . . ?
C33 C31 C30 122.1(4) . . ?
C30 C31 C32 118.6(4) . . ?
C25 C26 C27 121.5(4) . . ?
C25 C26 H26 119.2 . . ?
C27 C26 H26 119.2 . . ?
C43 C48 Cl4 119.6(4) . . ?
C47 C48 Cl4 117.5(4) . . ?
C47 C48 C43 122.9(5) . . ?
C6 C5 C7 119.5(4) . . ?
C6 C5 C4 118.8(5) . . ?
C4 C5 C7 121.6(5) . . ?
C42 C37 C15 121.5(5) . . ?
C38 C37 C15 122.1(4) . . ?
C38 C37 C42 116.3(4) . . ?
C12 C11 H11 119.4 . . ?
C12 C11 C9 121.2(4) . . ?
C9 C11 H11 119.4 . . ?
C2 C3 H3 119.7 . . ?
C4 C3 C2 120.6(4) . . ?
C4 C3 H3 119.7 . . ?
C13 C12 H12 120.2 . . ?
C11 C12 C13 119.6(4) . . ?
C11 C12 H12 120.2 . . ?
C31 C33 H33 118.9 . . ?
C34 C33 C31 122.2(4) . . ?
C34 C33 H33 118.9 . . ?
C10 C9 C11 120.4(4) . . ?
C10 C9 C8 119.7(4) . . ?
C8 C9 C11 119.9(4) . . ?
C9 C8 H8 119.6 . . ?
C7 C8 C9 120.8(5) . . ?
C7 C8 H8 119.6 . . ?
C31 C30 H30 119.6 . . ?
C29 C30 C31 120.9(4) . . ?
C29 C30 H30 119.6 . . ?
C27 C29 H29 119.1 . . ?
C30 C29 C27 121.8(4) . . ?
C30 C29 H29 119.1 . . ?
C35 C34 H34 120.7 . . ?
C33 C34 C35 118.6(5) . . ?
C33 C34 H34 120.7 . . ?
C44 C45 H45 120.1 . . ?
C46 C45 C44 119.8(5) . . ?
C46 C45 H45 120.1 . . ?
C48 C47 H47 120.7 . . ?
C46 C47 C48 118.7(5) . . ?
C46 C47 H47 120.7 . . ?
C37 C42 Cl2 119.1(4) . . ?
C41 C42 Cl2 119.2(4) . . ?
C41 C42 C37 121.7(5) . . ?
C45 C46 C47 120.4(5) . . ?
C45 C46 H46 119.8 . . ?
C47 C46 H46 119.8 . . ?
C5 C7 H7 119.3 . . ?
C8 C7 C5 121.3(5) . . ?
C8 C7 H7 119.3 . . ?
C5 C4 H4 119.8 . . ?
C3 C4 C5 120.4(5) . . ?
C3 C4 H4 119.8 . . ?
C42 C41 H41 120.0 . . ?
C40 C41 C42 120.0(5) . . ?
C40 C41 H41 120.0 . . ?
C37 C38 Cl1 120.0(3) . . ?
C37 C38 C39 122.7(5) . . ?
C39 C38 Cl1 117.3(5) . . ?
C41 C40 H40 119.4 . . ?
C41 C40 C39 121.2(5) . . ?
C39 C40 H40 119.4 . . ?
C38 C39 H39 120.9 . . ?
C40 C39 C38 118.1(6) . . ?
C40 C39 H39 120.9 . . ?

loop_
_geom_bond_atom_site_label_1
_geom_bond_atom_site_label_2
_geom_bond_distance
_geom_bond_site_symmetry_2
_geom_bond_publ_flag
Cl4 C48 1.739(5) . ?
Cl3 C44 1.738(5) . ?
Cl2 C42 1.726(6) . ?
Cl1 C38 1.755(5) . ?
C16 C17 1.448(5) . ?
C16 C15 1.426(5) . ?
C16 C18 1.395(6) . ?
C20 C24 1.450(5) . ?
C20 C21 1.387(6) . ?
C20 C19 1.449(5) . ?
C14 C17 1.449(6) . ?
C14 C10 1.420(6) . ?
C14 C13 1.450(5) . ?
C22 C19 1.429(6) . ?
C22 C23 1.409(5) . ?
C22 C43 1.469(6) . ?
C24 C23 1.444(6) . ?
C24 C28 1.434(5) . ?
C17 C21 1.389(5) . ?
C21 H21 0.9500 . ?
C19 C18 1.393(5) . ?
C23 C25 1.415(6) . ?
C28 C32 1.434(6) . ?
C28 C27 1.411(6) . ?
C15 C13 1.393(7) . ?
C15 C37 1.481(5) . ?
C43 C44 1.406(6) . ?
C43 C48 1.396(7) . ?
C6 C10 1.469(6) . ?
C6 C1 1.400(7) . ?
C6 C5 1.409(7) . ?
C2 H2 0.9500 . ?
C2 C1 1.380(6) . ?
C2 C3 1.387(7) . ?
C10 C9 1.425(7) . ?
C32 C36 1.426(7) . ?
C32 C31 1.437(5) . ?
C13 C12 1.408(6) . ?
C18 H18 0.9500 . ?
C1 H1 0.9500 . ?
C36 H36 0.9500 . ?
C36 C35 1.365(7) . ?
C25 H25 0.9500 . ?
C25 C26 1.369(6) . ?
C35 H35 0.9500 . ?
C35 C34 1.417(6) . ?
C44 C45 1.385(7) . ?
C27 C26 1.427(7) . ?
C27 C29 1.440(5) . ?
C31 C33 1.408(7) . ?
C31 C30 1.418(7) . ?
C26 H26 0.9500 . ?
C48 C47 1.396(7) . ?
C5 C7 1.434(8) . ?
C5 C4 1.427(6) . ?
C37 C42 1.400(7) . ?
C37 C38 1.390(8) . ?
C11 H11 0.9500 . ?
C11 C12 1.357(7) . ?
C11 C9 1.432(6) . ?
C3 H3 0.9500 . ?
C3 C4 1.362(8) . ?
C12 H12 0.9500 . ?
C33 H33 0.9500 . ?
C33 C34 1.370(8) . ?
C9 C8 1.427(7) . ?
C8 H8 0.9500 . ?
C8 C7 1.358(7) . ?
C30 H30 0.9500 . ?
C30 C29 1.344(7) . ?
C29 H29 0.9500 . ?
C34 H34 0.9500 . ?
C45 H45 0.9500 . ?
C45 C46 1.369(8) . ?
C47 H47 0.9500 . ?
C47 C46 1.390(7) . ?
C42 C41 1.386(6) . ?
C46 H46 0.9500 . ?
C7 H7 0.9500 . ?
C4 H4 0.9500 . ?
C41 H41 0.9500 . ?
C41 C40 1.355(8) . ?
C38 C39 1.393(6) . ?
C40 H40 0.9500 . ?
C40 C39 1.386(8) . ?
C39 H39 0.9500 . ?

loop_
_smtbx_masks_void_nr
_smtbx_masks_void_average_x
_smtbx_masks_void_average_y
_smtbx_masks_void_average_z
_smtbx_masks_void_volume
_smtbx_masks_void_count_electrons
_smtbx_masks_void_content
1 0.000 0.187 0.250 166.3 36.5 ?
2 0.000 -0.187 0.750 166.3 36.7 ?
3 0.500 0.313 0.750 166.3 36.7 ?
4 0.500 0.687 0.250 166.3 36.5 ?
